data_7155282
loop_
_publ_author_name
'Zhang, Yan'
'Tian, Yan'
'Xiang, Pei'
'Huang, Ning'
'Wang, Jianyi'
'Xu, Jian-Hua'
'Zhang, Min'

_publ_section_title
;
 A metal-free one-pot synthesis of benzo[c]chromen-6-ones from
 3,4-dichlorocoumarins and butadienes using tandem photo-thermal-photo
 reactions.
;
_journal_issue 41
_journal_name_full 'Organic &amp; biomolecular chemistry'
_journal_page_first 9874
_journal_page_last 9882
_journal_paper_doi 10.1039/c6ob01701k
_journal_volume 14
_journal_year 2016
_chemical_formula_sum 'C15 H14 Cl2 O4'
_chemical_formula_weight 329.16
_chemical_name_systematic
; 
 ? 
;
_space_group_IT_number 14
_symmetry_cell_setting monoclinic
_symmetry_space_group_name_Hall '-P 2ybc'
_symmetry_space_group_name_H-M 'P 1 21/c 1'
_atom_sites_solution_hydrogens geom
_atom_sites_solution_primary direct
_atom_sites_solution_secondary difmap
_audit_creation_method SHELXL-97
_audit_update_record
;
2016-07-25 deposited with the CCDC.
2016-09-12 downloaded from the CCDC.
;
_cell_angle_alpha 90.00
_cell_angle_beta 90.350(2)
_cell_angle_gamma 90.00
_cell_formula_units_Z 4
_cell_length_a 13.0766(3)
_cell_length_b 8.0857(2)
_cell_length_c 14.0760(4)
_cell_measurement_reflns_used 4447
_cell_measurement_temperature 296(2)
_cell_measurement_theta_max 27.52
_cell_measurement_theta_min 2.89
_cell_volume 1488.28(7)
_computing_cell_refinement 'Bruker SMART'
_computing_data_collection 'Bruker SMART'
_computing_data_reduction 'Bruker SAINT'
_computing_molecular_graphics 'Bruker SHELXTL'
_computing_publication_material 'Bruker SHELXTL'
_computing_structure_refinement 'SHELXL-97 (Sheldrick, 1997)'
_computing_structure_solution 'SHELXS-97 (Sheldrick, 1990)'
_diffrn_ambient_temperature 296(2)
_diffrn_measured_fraction_theta_full 0.990
_diffrn_measured_fraction_theta_max 0.990
_diffrn_measurement_device_type 'CCD area detector'
_diffrn_measurement_method 'phi and omega scans'
_diffrn_radiation_monochromator graphite
_diffrn_radiation_source 'fine-focus sealed tube'
_diffrn_radiation_type MoK\a
_diffrn_radiation_wavelength 0.71073
_diffrn_reflns_av_R_equivalents 0.0389
_diffrn_reflns_av_sigmaI/netI 0.0310
_diffrn_reflns_limit_h_max 17
_diffrn_reflns_limit_h_min -13
_diffrn_reflns_limit_k_max 10
_diffrn_reflns_limit_k_min -10
_diffrn_reflns_limit_l_max 18
_diffrn_reflns_limit_l_min -11
_diffrn_reflns_number 10026
_diffrn_reflns_theta_full 27.55
_diffrn_reflns_theta_max 27.55
_diffrn_reflns_theta_min 2.89
_exptl_absorpt_coefficient_mu 0.448
_exptl_absorpt_correction_T_max 0.8924
_exptl_absorpt_correction_T_min 0.8699
_exptl_absorpt_correction_type none
_exptl_crystal_colour colorless
_exptl_crystal_density_diffrn 1.469
_exptl_crystal_density_method 'not measured'
_exptl_crystal_description block
_exptl_crystal_F_000 680
_exptl_crystal_size_max 0.32
_exptl_crystal_size_mid 0.28
_exptl_crystal_size_min 0.26
_refine_diff_density_max 0.359
_refine_diff_density_min -0.337
_refine_diff_density_rms 0.044
_refine_ls_extinction_method none
_refine_ls_goodness_of_fit_ref 1.046
_refine_ls_hydrogen_treatment mixed
_refine_ls_matrix_type full
_refine_ls_number_parameters 198
_refine_ls_number_reflns 3393
_refine_ls_number_restraints 0
_refine_ls_restrained_S_all 1.046
_refine_ls_R_factor_all 0.0445
_refine_ls_R_factor_gt 0.0353
_refine_ls_shift/su_max 0.000
_refine_ls_shift/su_mean 0.000
_refine_ls_structure_factor_coef Fsqd
_refine_ls_weighting_details 'calc w=1/[\s^2^(Fo^2^)+(0.0517P)^2^+0.2552P] where P=(Fo^2^+2Fc^2^)/3'
_refine_ls_weighting_scheme calc
_refine_ls_wR_factor_gt 0.0955
_refine_ls_wR_factor_ref 0.1005
_reflns_number_gt 2766
_reflns_number_total 3393
_reflns_threshold_expression >2sigma(I)
_cod_data_source_file c6ob01701k2.cif
_cod_data_source_block test_12_0m
_cod_depositor_comments
;
The following automatic conversions were performed:

'_symmetry_cell_setting' value 'Monoclinic' changed to 'monoclinic'
according to
/usr/data/users/saulius/crontab/automatic-downloads/rss-feeds/RSC/lib/dictionaries/cif_core.dic
dictionary named 'cif_core.dic' version 2.4.2 from 2011-04-26.

Automatic conversion script
Id: cif_fix_values 4268 2015-11-12 08:31:59Z antanas 

 Adding full bibliography for 7155282--7155283.cif.
;
_cod_original_sg_symbol_H-M P2(1)/c
_cod_database_code 7155282

loop_
_symmetry_equiv_pos_as_xyz
'x, y, z'
'-x, y+1/2, -z+1/2'
'-x, -y, -z'
'x, -y-1/2, z-1/2'

loop_
_atom_site_label
_atom_site_type_symbol
_atom_site_fract_x
_atom_site_fract_y
_atom_site_fract_z
_atom_site_U_iso_or_equiv
_atom_site_adp_type
_atom_site_occupancy
_atom_site_symmetry_multiplicity
_atom_site_calc_flag
_atom_site_refinement_flags
C13 C 0.13800(18) 0.6400(3) 0.02150(15) 0.0525(5) Uani 1 1 d .
Cl1 Cl 0.22388(3) 1.08268(6) -0.00783(3) 0.04437(14) Uani 1 1 d .
Cl2 Cl 0.07727(4) 1.28340(6) 0.13034(4) 0.05199(15) Uani 1 1 d .
O3 O 0.23346(8) 0.81975(13) 0.22655(7) 0.0316(2) Uani 1 1 d .
O1 O 0.24512(9) 1.17184(17) 0.30398(8) 0.0457(3) Uani 1 1 d .
O2 O 0.08563(9) 1.10660(17) 0.33054(9) 0.0495(3) Uani 1 1 d .
C7 C 0.23241(10) 1.03833(18) 0.11577(10) 0.0269(3) Uani 1 1 d .
C6 C 0.33132(11) 1.09663(18) 0.15726(12) 0.0316(3) Uani 1 1 d .
C8 C 0.13547(11) 1.09647(18) 0.16800(11) 0.0296(3) Uani 1 1 d .
O4 O 0.31370(10) 0.70158(17) 0.05610(11) 0.0576(4) Uani 1 1 d .
C12 C 0.21114(13) 0.7244(2) 0.06457(11) 0.0361(4) Uani 1 1 d .
C11 C 0.19195(10) 0.85726(18) 0.13561(10) 0.0278(3) Uani 1 1 d .
C9 C 0.15229(12) 1.12102(19) 0.27389(11) 0.0340(3) Uani 1 1 d .
C5 C 0.33221(12) 1.1615(2) 0.24741(12) 0.0383(4) Uani 1 1 d .
C10 C 0.08336(11) 0.9317(2) 0.14554(12) 0.0340(3) Uani 1 1 d .
H10A H 0.0438 0.9320 0.0870 0.041 Uiso 1 1 calc R
H10B H 0.0443 0.8864 0.1978 0.041 Uiso 1 1 calc R
C1 C 0.42387(13) 1.0892(2) 0.10899(15) 0.0455(4) Uani 1 1 d .
H1A H 0.4258 1.0453 0.0480 0.055 Uiso 1 1 calc R
C14 C 0.19505(15) 0.6705(2) 0.26767(14) 0.0482(4) Uani 1 1 d .
H14A H 0.2262 0.6537 0.3288 0.072 Uiso 1 1 calc R
H14B H 0.2109 0.5787 0.2270 0.072 Uiso 1 1 calc R
H14C H 0.1223 0.6788 0.2747 0.072 Uiso 1 1 calc R
C4 C 0.42098(15) 1.2192(3) 0.29039(16) 0.0584(5) Uani 1 1 d .
H4A H 0.4195 1.2625 0.3516 0.070 Uiso 1 1 calc R
C3 C 0.51122(16) 1.2113(3) 0.2411(2) 0.0696(7) Uani 1 1 d .
H3A H 0.5714 1.2500 0.2688 0.083 Uiso 1 1 calc R
C2 C 0.51274(14) 1.1465(3) 0.15109(19) 0.0618(6) Uani 1 1 d .
H2A H 0.5741 1.1411 0.1181 0.074 Uiso 1 1 calc R
C15 C 0.3452(2) 0.5598(3) 0.0035(3) 0.0949(10) Uani 1 1 d .
H15A H 0.4185 0.5559 0.0015 0.142 Uiso 1 1 calc R
H15B H 0.3184 0.5665 -0.0600 0.142 Uiso 1 1 calc R
H15C H 0.3199 0.4617 0.0336 0.142 Uiso 1 1 calc R
H13A H 0.1516(17) 0.555(3) -0.0212(17) 0.067(7) Uiso 1 1 d .
H13B H 0.0668(19) 0.672(3) 0.0371(17) 0.067(7) Uiso 1 1 d .

loop_
_atom_site_aniso_label
_atom_site_aniso_U_11
_atom_site_aniso_U_22
_atom_site_aniso_U_33
_atom_site_aniso_U_23
_atom_site_aniso_U_13
_atom_site_aniso_U_12
C13 0.0695(13) 0.0466(11) 0.0412(10) -0.0088(9) -0.0066(9) -0.0112(10)
Cl1 0.0582(3) 0.0484(3) 0.0265(2) 0.00689(16) 0.00284(17) -0.00424(19)
Cl2 0.0559(3) 0.0421(3) 0.0579(3) 0.0140(2) 0.0019(2) 0.02016(19)
O3 0.0339(5) 0.0309(5) 0.0299(5) 0.0053(4) -0.0040(4) -0.0013(4)
O1 0.0423(6) 0.0594(8) 0.0354(6) -0.0153(6) 0.0041(5) -0.0071(6)
O2 0.0459(7) 0.0618(8) 0.0411(7) 0.0025(6) 0.0164(6) 0.0059(6)
C7 0.0294(7) 0.0282(7) 0.0229(7) 0.0020(5) 0.0015(5) -0.0007(6)
C6 0.0278(7) 0.0271(7) 0.0398(8) -0.0010(6) 0.0025(6) -0.0039(6)
C8 0.0277(7) 0.0286(7) 0.0326(8) 0.0054(6) 0.0008(6) 0.0047(6)
O4 0.0466(7) 0.0490(8) 0.0773(10) -0.0244(7) 0.0131(7) 0.0055(6)
C12 0.0443(9) 0.0309(8) 0.0330(8) -0.0002(6) 0.0023(7) -0.0046(7)
C11 0.0264(7) 0.0282(7) 0.0287(7) 0.0022(6) -0.0021(5) -0.0018(5)
C9 0.0348(8) 0.0329(8) 0.0345(8) 0.0007(6) 0.0047(6) 0.0053(6)
C5 0.0337(8) 0.0382(9) 0.0430(9) -0.0062(7) 0.0014(7) -0.0058(7)
C10 0.0252(7) 0.0374(8) 0.0393(9) 0.0041(7) -0.0023(6) -0.0018(6)
C1 0.0344(8) 0.0461(10) 0.0561(11) -0.0049(8) 0.0122(8) -0.0054(7)
C14 0.0587(11) 0.0422(10) 0.0437(10) 0.0162(8) -0.0006(8) -0.0041(8)
C4 0.0507(11) 0.0640(13) 0.0604(13) -0.0195(10) -0.0111(9) -0.0147(9)
C3 0.0370(10) 0.0705(15) 0.1010(19) -0.0150(13) -0.0106(11) -0.0195(10)
C2 0.0328(9) 0.0632(13) 0.0895(17) -0.0073(12) 0.0101(9) -0.0116(9)
C15 0.0926(19) 0.0611(15) 0.131(3) -0.0401(17) 0.0362(17) 0.0115(14)

loop_
_atom_type_symbol
_atom_type_description
_atom_type_scat_dispersion_real
_atom_type_scat_dispersion_imag
_atom_type_scat_source
C C 0.0033 0.0016 'International Tables Vol C Tables 4.2.6.8 and 6.1.1.4'
H H 0.0000 0.0000 'International Tables Vol C Tables 4.2.6.8 and 6.1.1.4'
O O 0.0106 0.0060 'International Tables Vol C Tables 4.2.6.8 and 6.1.1.4'
Cl Cl 0.1484 0.1585 'International Tables Vol C Tables 4.2.6.8 and 6.1.1.4'

loop_
_geom_angle_atom_site_label_1
_geom_angle_atom_site_label_2
_geom_angle_atom_site_label_3
_geom_angle
C11 O3 C14 114.30(12)
C9 O1 C5 122.61(12)
C6 C7 C8 115.46(12)
C6 C7 C11 120.88(12)
C8 C7 C11 85.48(10)
C6 C7 Cl1 111.60(10)
C8 C7 Cl1 110.96(10)
C11 C7 Cl1 109.88(10)
C5 C6 C1 117.70(15)
C5 C6 C7 119.00(13)
C1 C6 C7 123.30(15)
C9 C8 C10 112.25(13)
C9 C8 C7 113.15(12)
C10 C8 C7 90.14(11)
C9 C8 Cl2 103.98(10)
C10 C8 Cl2 119.43(10)
C7 C8 Cl2 118.04(10)
C12 O4 C15 116.28(17)
C13 C12 O4 127.00(18)
C13 C12 C11 123.84(17)
O4 C12 C11 109.09(13)
O3 C11 C12 112.71(12)
O3 C11 C10 110.31(12)
C12 C11 C10 119.93(13)
O3 C11 C7 103.32(11)
C12 C11 C7 119.38(12)
C10 C11 C7 87.93(10)
O2 C9 O1 118.76(15)
O2 C9 C8 122.85(14)
O1 C9 C8 118.25(13)
C6 C5 C4 122.28(16)
C6 C5 O1 123.21(14)
C4 C5 O1 114.50(16)
C8 C10 C11 87.12(10)
C2 C1 C6 120.50(19)
C3 C4 C5 118.9(2)
C2 C3 C4 120.11(18)
C3 C2 C1 120.50(18)

loop_
_geom_bond_atom_site_label_1
_geom_bond_atom_site_label_2
_geom_bond_distance
C13 C12 1.320(3)
Cl1 C7 1.7792(14)
Cl2 C8 1.7719(15)
O3 C11 1.4201(17)
O3 C14 1.431(2)
O1 C9 1.3474(19)
O1 C5 1.396(2)
O2 C9 1.1908(19)
C7 C6 1.492(2)
C7 C8 1.5427(19)
C7 C11 1.582(2)
C6 C5 1.373(2)
C6 C1 1.393(2)
C8 C9 1.518(2)
C8 C10 1.528(2)
O4 C12 1.360(2)
O4 C15 1.427(3)
C12 C11 1.490(2)
C11 C10 1.549(2)
C5 C4 1.387(2)
C1 C2 1.381(3)
C4 C3 1.374(3)
C3 C2 1.371(3)

loop_
_geom_torsion_atom_site_label_1
_geom_torsion_atom_site_label_2
_geom_torsion_atom_site_label_3
_geom_torsion_atom_site_label_4
_geom_torsion
C8 C7 C6 C5 14.9(2)
C11 C7 C6 C5 -85.60(19)
Cl1 C7 C6 C5 142.87(13)
C8 C7 C6 C1 -164.90(15)
C11 C7 C6 C1 94.56(19)
Cl1 C7 C6 C1 -36.96(19)
C6 C7 C8 C9 -30.60(17)
C11 C7 C8 C9 91.58(13)
Cl1 C7 C8 C9 -158.85(10)
C6 C7 C8 C10 -144.99(13)
C11 C7 C8 C10 -22.81(10)
Cl1 C7 C8 C10 86.77(11)
C6 C7 C8 Cl2 91.09(14)
C11 C7 C8 Cl2 -146.73(11)
Cl1 C7 C8 Cl2 -37.16(14)
C15 O4 C12 C13 -7.5(3)
C15 O4 C12 C11 169.5(2)
C14 O3 C11 C12 -58.88(16)
C14 O3 C11 C10 78.14(16)
C14 O3 C11 C7 170.90(13)
C13 C12 C11 O3 118.07(18)
O4 C12 C11 O3 -59.07(17)
C13 C12 C11 C10 -14.4(2)
O4 C12 C11 C10 168.46(14)
C13 C12 C11 C7 -120.45(18)
O4 C12 C11 C7 62.42(18)
C6 C7 C11 O3 29.19(16)
C8 C7 C11 O3 -87.89(11)
Cl1 C7 C11 O3 161.43(9)
C6 C7 C11 C12 -96.87(17)
C8 C7 C11 C12 146.05(13)
Cl1 C7 C11 C12 35.37(15)
C6 C7 C11 C10 139.58(13)
C8 C7 C11 C10 22.50(11)
Cl1 C7 C11 C10 -88.17(11)
C5 O1 C9 O2 167.12(16)
C5 O1 C9 C8 -17.2(2)
C10 C8 C9 O2 -51.9(2)
C7 C8 C9 O2 -152.17(15)
Cl2 C8 C9 O2 78.54(18)
C10 C8 C9 O1 132.54(14)
C7 C8 C9 O1 32.30(19)
Cl2 C8 C9 O1 -96.99(14)
C1 C6 C5 C4 0.3(3)
C7 C6 C5 C4 -179.54(17)
C1 C6 C5 O1 -178.33(16)
C7 C6 C5 O1 1.8(2)
C9 O1 C5 C6 -1.1(3)
C9 O1 C5 C4 -179.80(17)
C9 C8 C10 C11 -91.92(13)
C7 C8 C10 C11 23.28(11)
Cl2 C8 C10 C11 146.03(11)
O3 C11 C10 C8 80.76(13)
C12 C11 C10 C8 -145.75(14)
C7 C11 C10 C8 -22.68(11)
C5 C6 C1 C2 -0.4(3)
C7 C6 C1 C2 179.47(17)
C6 C5 C4 C3 0.0(3)
O1 C5 C4 C3 178.8(2)
C5 C4 C3 C2 -0.3(4)
C4 C3 C2 C1 0.2(4)
C6 C1 C2 C3 0.1(3)
